data_9000692
loop_
_publ_author_name
'Mazzi, F.'
'Ungaretti, L.'
'Dal Negro, A.'
'Petersen, O. V.'
'Ronsbo, J. G.'

_publ_section_title
;
 The crystal structure of semenovite
;
_journal_name_full 'American Mineralogist'
_journal_page_first 202
_journal_page_last 210
_journal_volume 64
_journal_year 1979
_chemical_formula_sum 'Be3 Ca1.3 Ce F2 Fe0.25 H2 Mn0.25 Na3.4 O22 Si7'
_chemical_name_mineral Semenovite-(Ce)
_space_group_IT_number 58
_symmetry_space_group_name_Hall '-P 2n 2'
_symmetry_space_group_name_H-M 'P m n n'
_cell_angle_alpha 90
_cell_angle_beta 90
_cell_angle_gamma 90
_cell_formula_units_Z 4
_cell_length_a 13.879
_cell_length_b 13.835
_cell_length_c 9.942
_cell_volume 1909.023
_database_code_amcsd 0000705
_exptl_crystal_density_diffrn 3.179
_cod_original_formula_sum 'Ce Na3.4 Fe.25 Mn.25 Ca1.3 Si7 Be3 O22 F2 H2'
_cod_database_code 9000692

loop_
_space_group_symop_operation_xyz
x,y,z
1/2+x,1/2+y,1/2-z
1/2-x,1/2-y,1/2+z
1/2+x,1/2-y,1/2+z
1/2-x,1/2+y,1/2-z
-x,y,z
x,-y,-z
-x,-y,-z

loop_
_atom_site_aniso_label
_atom_site_aniso_U_11
_atom_site_aniso_U_22
_atom_site_aniso_U_33
_atom_site_aniso_U_12
_atom_site_aniso_U_13
_atom_site_aniso_U_23
Ce1 0.01171 0.01455 0.01402 0.00000 0.00000 -0.00209
Na1 0.01171 0.01455 0.01402 0.00000 0.00000 -0.00209
Na2 0.05172 0.06497 0.04356 0.00000 0.00000 0.00906
Ce2 0.05172 0.06497 0.04356 0.00000 0.00000 0.00906
Fe3 0.02342 0.01745 0.01903 0.00000 0.00000 0.00070
Mn3 0.02342 0.01745 0.01903 0.00000 0.00000 0.00070
Fe4 0.03806 0.01261 0.01302 0.00000 0.00000 0.00836
Mn4 0.03806 0.01261 0.01302 0.00000 0.00000 0.00836
Ca5 0.01464 0.02133 0.01152 0.00778 0.00140 0.00070
Na5 0.01464 0.02133 0.01152 0.00778 0.00140 0.00070
Na6 0.01659 0.03685 0.02003 0.00973 0.00280 -0.00906
Ca6 0.01659 0.03685 0.02003 0.00973 0.00280 -0.00906
Si1 0.01269 0.01745 0.02003 0.00389 -0.00210 0.00000
Si2 0.00683 0.01067 0.01052 0.00000 -0.00140 -0.00070
Be2 0.00683 0.01067 0.01052 0.00000 -0.00140 -0.00070
Be3 0.01464 0.03200 0.02203 0.00097 0.00419 0.00418
Si3 0.01464 0.03200 0.02203 0.00097 0.00419 0.00418
Si4 0.01366 0.00970 0.01001 0.00000 0.00000 -0.00627
Be4 0.01366 0.00970 0.01001 0.00000 0.00000 -0.00627
Be5 0.01464 0.02909 0.03205 0.00000 0.00000 0.02857
Si5 0.01464 0.02909 0.03205 0.00000 0.00000 0.02857
Si6 0.00976 0.01939 0.02103 0.00000 0.00000 0.00279
Si7 0.01952 0.02327 0.02404 0.00000 0.00000 0.00279
O1 0.02635 0.01551 0.01502 -0.00292 -0.00629 -0.00557
O2 0.01854 0.02036 0.02153 0.00681 0.00000 -0.00139
O3 0.01659 0.01164 0.02303 0.00584 0.00210 0.00070
O4 0.01366 0.02230 0.02003 -0.00097 -0.00350 0.00209
O5 0.01366 0.01551 0.02554 -0.00097 0.00280 0.00209
O6 0.00878 0.03879 0.01502 0.00097 -0.00350 0.00070
O7 0.00878 0.03685 0.02404 0.00292 -0.00140 0.01045
O8 0.01854 0.01842 0.01052 -0.00097 0.00140 0.00139
F9 0.01952 0.02036 0.01402 -0.00195 0.00000 -0.00070
O10 0.01659 0.01745 0.02354 0.00000 0.00000 -0.00767
O11 0.02635 0.01939 0.01703 0.00000 0.00000 -0.00070
O12 0.02342 0.03006 0.00901 0.00000 0.00000 0.00209
O-H13 0.02440 0.02909 0.01953 0.00000 0.00000 -0.00209
O14 0.01366 0.02327 0.02203 0.00000 0.00000 -0.00627
O-H15 0.02537 0.02036 0.04256 0.00000 0.00000 -0.01254

loop_
_atom_site_label
_atom_site_fract_x
_atom_site_fract_y
_atom_site_fract_z
_atom_site_occupancy
_atom_site_type_symbol
_atom_site_attached_hydrogens
Ce1 0.13900 0.00000 0.00000 0.80000 Ce 0
Na1 0.13900 0.00000 0.00000 0.14000 Na 0
Na2 0.13490 0.00000 0.50000 0.56000 Na 0
Ce2 0.13490 0.00000 0.50000 0.20000 Ce 0
Fe3 0.50000 0.00000 0.50000 0.40000 Fe 0
Mn3 0.50000 0.00000 0.50000 0.40000 Mn 0
Fe4 0.50000 0.00000 0.00000 0.10000 Fe 0
Mn4 0.50000 0.00000 0.00000 0.10000 Mn 0
Ca5 0.13850 0.20970 0.01280 0.52000 Ca 0
Na5 0.13850 0.20970 0.01280 0.48000 Na 0
Na6 0.14310 0.30600 0.50530 0.87000 Na 0
Ca6 0.14310 0.30600 0.50530 0.13000 Ca 0
Si1 0.33730 -0.00440 0.25320 1.00000 Si 0
Si2 0.20450 0.15090 0.27890 0.80000 Si 0
Be2 0.20450 0.15090 0.27890 0.20000 Be 0
Be3 0.20430 0.15470 0.77690 0.80000 Be 0
Si3 0.20430 0.15470 0.77690 0.20000 Si 0
Si4 0.50000 0.12970 0.23640 0.80000 Si 0
Be4 0.50000 0.12970 0.23640 0.20000 Be 0
Be5 0.50000 0.13880 0.72890 0.80000 Be 0
Si5 0.50000 0.13880 0.72890 0.20000 Si 0
Si6 0.00000 0.14930 0.23500 1.00000 Si 0
Si7 0.00000 0.15130 0.74660 1.00000 Si 0
O1 0.24900 0.24730 0.33930 1.00000 O 0
O2 0.26680 0.06270 0.34730 1.00000 O 0
O3 0.27030 0.06490 0.84770 1.00000 O 0
O4 0.40610 0.07370 0.17130 1.00000 O 0
O5 0.40650 0.07420 0.65670 1.00000 O 0
O6 0.09400 0.13790 0.33750 1.00000 O 0
O7 0.09630 0.13950 0.83930 1.00000 O 0
O8 0.20230 0.14490 0.11720 1.00000 O 0
F9 0.20660 0.15470 0.62080 1.00000 F 0
O10 0.50000 0.23970 0.16990 1.00000 O 0
O11 0.50000 0.24500 0.66480 1.00000 O 0
O12 0.50000 0.13280 0.39340 1.00000 O 0
O-H13 0.50000 0.13610 0.88570 1.00000 O 1
O14 0.00000 0.06190 0.12340 1.00000 O 0
O-H15 0.00000 0.07560 0.62090 1.00000 O 1

loop_
_cod_changelog_entry_id
_cod_changelog_entry_author
_cod_changelog_entry_date
_cod_changelog_entry_text
1
;cod-tools version 3.8.0
Id: cif_guess_AMCSD_atom_types 9574 2023-05-10 09:00:05Z saulius
;
2023-05-10T18:46:37+03:00
;Derived atom types and hydrogen counts
from atom names that follow the AMCSD naming convention
(Wat == water, O-H == hydroxyl).
;
2
;cod-tools version 3.10.1
Id: cif_fix_AMCSD_aniso_labels 10200 2024-08-01 14:09:44Z saulius
;
2024-08-02T12:19:47+03:00
;Changed the following '_atom_site_aniso_label' values:
'OH13' -> 'O-H13'
'OH15' -> 'O-H15'
;

loop_
_cod_related_entry_id
_cod_related_entry_database
_cod_related_entry_code
1 AMCSD 0000705
